data_4323416
loop_
_publ_author_name
'Musa A. Said'
'Melanie P\"ulm'
'Regine Herbst-Irmer'
'K. C. Kumara Swamy'

_publ_contact_author
;
      Dr. Regine Herbst-Irmer
      Institut f\"ur Anorganische Chemie
      Universit\"at G\"ottingen
      Tammannstr. 4
      37077 G\"ottingen
      Germany
;
_publ_contact_author_email rherbst@shelx.uni-ac.gwdg.de
_publ_contact_author_fax '049 551 392582'
_publ_contact_author_phone '049 551 393007'
_publ_section_title
;
 Cyclic Aminophosphites and -phosphoranes Possessing Six- and
 Higher-Membered Rings: A Comparative Study of Structure and Reactivity
;
_journal_name_full 'Inorganic Chemistry'
_journal_page_first 2044
_journal_page_last 2051
_journal_paper_doi 10.1021/ic9611958
_journal_volume 36
_journal_year 1997
_chemical_formula_sum 'C17 H22 Cl4 N O4 P'
_chemical_formula_weight 477.13
_chemical_name_systematic
;
 ?
;
_space_group_IT_number 14
_symmetry_cell_setting monoclinic
_symmetry_space_group_name_Hall '-P 2ybc'
_symmetry_space_group_name_H-M 'P 1 21/c 1'
_atom_sites_solution_hydrogens geom
_atom_sites_solution_primary direct
_atom_sites_solution_secondary difmap
_audit_creation_method SHELXL
_cell_angle_alpha 90.00
_cell_angle_beta 107.470(10)
_cell_angle_gamma 90.00
_cell_formula_units_Z 4
_cell_length_a 9.8450(10)
_cell_length_b 17.923(4)
_cell_length_c 12.344(2)
_cell_measurement_temperature 153(2)
_cell_volume 2077.7(6)
_computing_structure_refinement 'SHELXL-93 (Sheldrick, 1993)'
_computing_structure_solution 'SHELXS-86 (Sheldrick, 1990)'
_diffrn_ambient_temperature 153(2)
_diffrn_radiation_monochromator graphite
_diffrn_radiation_source 'fine-focus sealed tube'
_diffrn_radiation_type MoK\a
_diffrn_radiation_wavelength 0.71073
_diffrn_reflns_av_R_equivalents 0.0205
_diffrn_reflns_av_sigmaI/netI 0.0344
_diffrn_reflns_limit_h_max 11
_diffrn_reflns_limit_h_min -11
_diffrn_reflns_limit_k_max 21
_diffrn_reflns_limit_k_min -5
_diffrn_reflns_limit_l_max 14
_diffrn_reflns_limit_l_min -14
_diffrn_reflns_number 4945
_diffrn_reflns_theta_max 25.07
_diffrn_reflns_theta_min 2.07
_exptl_absorpt_coefficient_mu 0.670
_exptl_crystal_density_diffrn 1.525
_exptl_crystal_F_000 984
_exptl_crystal_size_max 0.60
_exptl_crystal_size_mid 0.40
_exptl_crystal_size_min 0.40
_refine_diff_density_max 0.407
_refine_diff_density_min -0.347
_refine_diff_density_rms 0.064
_refine_ls_extinction_method none
_refine_ls_goodness_of_fit_all 1.052
_refine_ls_goodness_of_fit_obs 1.054
_refine_ls_matrix_type full
_refine_ls_number_parameters 249
_refine_ls_number_reflns 3672
_refine_ls_number_restraints 1
_refine_ls_restrained_S_all 1.289
_refine_ls_restrained_S_obs 1.054
_refine_ls_R_factor_all 0.0559
_refine_ls_R_factor_obs 0.0382
_refine_ls_shift/esd_max 0.000
_refine_ls_shift/esd_mean 0.000
_refine_ls_structure_factor_coef Fsqd
_refine_ls_weighting_details 'w=1/[\s^2^(Fo^2^)+(0.0268P)^2^+2.9030P] where P=(Fo^2^+2Fc^2^)/3'
_refine_ls_weighting_scheme calc
_refine_ls_wR_factor_all 0.1107
_refine_ls_wR_factor_obs 0.0807
_reflns_number_observed 2967
_reflns_number_total 3681
_reflns_observed_criterion >2sigma(I)
_cod_data_source_file ic9611958_3.cif
_cod_data_source_block k32
_cod_depositor_comments
;
The following automatic conversions were performed:

'_geom_bond_publ_flag' value 'Y' changed to 'y' according to the
built-in table from CIF Core dictionary named 'cif_core.dic' version
2.4.1 from 2010-06-29 (5 times).

'_geom_angle_publ_flag' value 'Y'
changed to 'y' according to the built-in table from CIF Core
dictionary named 'cif_core.dic' version 2.4.1 from 2010-06-29 (10
times).

Automatic conversion script
Id: cif_fix_values 1715 2011-07-08 13:25:40Z adriana 

The following automatic conversions were performed:

'_refine_ls_weighting_scheme' value 'calc
w=1/[\s^2^(Fo^2^)+(0.0268P)^2^+2.9030P] where P=(Fo^2^+2Fc^2^)/3' was
changed to 'calc'. New tag '_refine_ls_weighting_details' was
created. The value of the new tag was set to
'w=1/[\s^2^(Fo^2^)+(0.0268P)^2^+2.9030P] where P=(Fo^2^+2Fc^2^)/3'.

Automatic conversion script
Id: cif_fix_values 3143 2015-03-26 13:38:13Z robertas 
;
_cod_database_code 4323416

loop_
_symmetry_equiv_pos_as_xyz
'x, y, z'
'-x, y+1/2, -z+1/2'
'-x, -y, -z'
'x, -y-1/2, z-1/2'

loop_
_atom_site_aniso_label
_atom_site_aniso_U_11
_atom_site_aniso_U_22
_atom_site_aniso_U_33
_atom_site_aniso_U_23
_atom_site_aniso_U_13
_atom_site_aniso_U_12
P1 0.0191(3) 0.0218(4) 0.0183(3) -0.0021(3) 0.0070(3) 0.0020(3)
O3 0.0240(10) 0.0258(11) 0.0185(9) 0.0005(8) 0.0071(8) 0.0047(8)
O4 0.0247(10) 0.0264(11) 0.0177(9) -0.0033(8) 0.0078(8) 0.0027(8)
C21 0.0237(14) 0.0238(15) 0.0207(14) -0.0005(12) 0.0101(11) -0.0046(12)
C22 0.0225(14) 0.027(2) 0.0268(15) 0.0059(13) 0.0094(12) -0.0030(12)
C23 0.0255(14) 0.033(2) 0.0202(14) 0.0073(13) 0.0041(11) -0.0052(13)
C24 0.032(2) 0.031(2) 0.0200(14) -0.0022(12) 0.0092(12) -0.0159(13)
C25 0.0282(14) 0.0213(15) 0.0229(14) -0.0021(12) 0.0135(12) -0.0079(12)
C26 0.0229(14) 0.0208(14) 0.0208(13) 0.0024(12) 0.0084(11) -0.0051(12)
Cl1 0.0323(4) 0.0392(5) 0.0362(4) 0.0087(4) 0.0102(3) 0.0126(3)
Cl2 0.0383(4) 0.0601(6) 0.0259(4) 0.0128(4) 0.0002(3) 0.0019(4)
Cl3 0.0467(5) 0.0551(5) 0.0185(3) -0.0069(4) 0.0081(3) -0.0148(4)
Cl4 0.0414(4) 0.0292(4) 0.0298(4) -0.0080(3) 0.0186(3) -0.0045(3)
N1 0.0263(12) 0.0218(13) 0.0173(11) -0.0029(10) 0.0087(10) 0.0015(10)
C31 0.0212(13) 0.0243(15) 0.0183(13) 0.0020(11) 0.0071(11) 0.0033(11)
C32 0.0258(15) 0.026(2) 0.0238(14) 0.0005(12) 0.0088(12) 0.0022(12)
C33 0.032(2) 0.027(2) 0.031(2) 0.0032(13) 0.0139(13) 0.0019(13)
C34 0.037(2) 0.038(2) 0.0246(15) 0.0116(14) 0.0129(13) 0.0139(15)
C35 0.030(2) 0.048(2) 0.0195(14) -0.0005(14) 0.0045(12) 0.0026(15)
C36 0.0236(14) 0.033(2) 0.0217(14) -0.0001(13) 0.0052(11) 0.0010(13)
O2 0.0249(10) 0.0208(10) 0.0206(9) -0.0060(8) 0.0089(8) 0.0009(8)
O1 0.0217(10) 0.0260(11) 0.0264(10) -0.0079(9) 0.0108(8) -0.0027(8)
C13 0.028(2) 0.024(2) 0.038(2) -0.0089(13) 0.0098(13) 0.0021(13)
C12 0.030(2) 0.026(2) 0.045(2) -0.0115(14) 0.0152(14) -0.0018(13)
C121 0.086(3) 0.039(2) 0.107(4) 0.027(2) 0.068(3) 0.021(2)
C122 0.032(2) 0.092(4) 0.104(4) -0.073(3) 0.013(2) -0.007(2)
C11 0.0218(14) 0.031(2) 0.0295(15) -0.0074(13) 0.0060(12) -0.0012(13)

loop_
_atom_site_label
_atom_site_type_symbol
_atom_site_fract_x
_atom_site_fract_y
_atom_site_fract_z
_atom_site_U_iso_or_equiv
_atom_site_thermal_displace_type
_atom_site_occupancy
_atom_site_calc_flag
_atom_site_refinement_flags
_atom_site_disorder_group
P1 P 0.76126(7) 0.11573(4) 0.35222(6) 0.0195(2) Uani 1 d . .
O3 O 0.6201(2) 0.16035(11) 0.27048(14) 0.0226(4) Uani 1 d . .
O4 O 0.7738(2) 0.06734(11) 0.22933(14) 0.0226(4) Uani 1 d . .
C21 C 0.5844(3) 0.1429(2) 0.1578(2) 0.0220(6) Uani 1 d . .
C22 C 0.4746(3) 0.1740(2) 0.0752(2) 0.0251(6) Uani 1 d . .
C23 C 0.4502(3) 0.1483(2) -0.0366(2) 0.0267(6) Uani 1 d . .
C24 C 0.5384(3) 0.0943(2) -0.0595(2) 0.0273(7) Uani 1 d . .
C25 C 0.6516(3) 0.0642(2) 0.0262(2) 0.0228(6) Uani 1 d . .
C26 C 0.6736(3) 0.0892(2) 0.1364(2) 0.0211(6) Uani 1 d . .
Cl1 Cl 0.37346(8) 0.24270(5) 0.10911(6) 0.0359(2) Uani 1 d . .
Cl2 Cl 0.31003(9) 0.18439(5) -0.14283(6) 0.0435(2) Uani 1 d . .
Cl3 Cl 0.50944(9) 0.06361(5) -0.19669(6) 0.0405(2) Uani 1 d . .
Cl4 Cl 0.76382(8) -0.00242(4) 0.00110(6) 0.0317(2) Uani 1 d . .
N1 N 0.7514(2) 0.03458(13) 0.4070(2) 0.0214(5) Uani 1 d D .
H1 H 0.7532(31) 0.0000(15) 0.3622(22) 0.026 Uiso 1 d D .
C31 C 0.7341(3) 0.0135(2) 0.5173(2) 0.0210(6) Uani 1 d . .
H31 H 0.6688(3) 0.0503(2) 0.5369(2) 0.025 Uiso 1 calc R .
C32 C 0.6650(3) -0.0629(2) 0.5058(2) 0.0249(6) Uani 1 d . .
H32A H 0.7264(3) -0.0995(2) 0.4828(2) 0.030 Uiso 1 calc R .
H32B H 0.5723(3) -0.0613(2) 0.4455(2) 0.030 Uiso 1 calc R .
C33 C 0.6416(3) -0.0881(2) 0.6166(2) 0.0287(7) Uani 1 d . .
H33A H 0.5713(3) -0.0548(2) 0.6350(2) 0.034 Uiso 1 calc R .
H33B H 0.6023(3) -0.1394(2) 0.6075(2) 0.034 Uiso 1 calc R .
C34 C 0.7795(3) -0.0867(2) 0.7134(2) 0.0323(7) Uani 1 d . .
H34A H 0.8447(3) -0.1254(2) 0.7003(2) 0.039 Uiso 1 calc R .
H34B H 0.7594(3) -0.0988(2) 0.7854(2) 0.039 Uiso 1 calc R .
C35 C 0.8517(3) -0.0111(2) 0.7243(2) 0.0329(7) Uani 1 d . .
H35A H 0.9448(3) -0.0136(2) 0.7840(2) 0.039 Uiso 1 calc R .
H35B H 0.7923(3) 0.0264(2) 0.7478(2) 0.039 Uiso 1 calc R .
C36 C 0.8746(3) 0.0133(2) 0.6126(2) 0.0265(6) Uani 1 d . .
H36A H 0.9165(3) 0.0640(2) 0.6213(2) 0.032 Uiso 1 calc R .
H36B H 0.9422(3) -0.0212(2) 0.5930(2) 0.032 Uiso 1 calc R .
O2 O 0.7431(2) 0.15836(10) 0.46300(15) 0.0217(4) Uani 1 d . .
O1 O 0.9071(2) 0.15428(11) 0.3523(2) 0.0239(4) Uani 1 d . .
C13 C 0.7566(3) 0.2380(2) 0.4715(3) 0.0297(7) Uani 1 d . .
H13A H 0.7433(3) 0.2544(2) 0.5443(3) 0.036 Uiso 1 calc R .
H13B H 0.6803(3) 0.2611(2) 0.4092(3) 0.036 Uiso 1 calc R .
C12 C 0.9005(3) 0.2656(2) 0.4656(3) 0.0324(7) Uani 1 d . .
C121 C 0.8771(5) 0.3183(2) 0.3635(4) 0.0686(13) Uani 1 d . .
H12A H 0.8217(29) 0.3616(9) 0.3737(13) 0.103 Uiso 1 calc R .
H12B H 0.8253(29) 0.2918(6) 0.2938(5) 0.103 Uiso 1 calc R .
H12C H 0.9695(5) 0.3349(14) 0.3577(16) 0.103 Uiso 1 calc R .
C122 C 0.9812(4) 0.3048(3) 0.5738(4) 0.078(2) Uani 1 d . .
H12D H 0.9230(16) 0.3455(12) 0.5889(16) 0.116 Uiso 1 calc R .
H12E H 1.0702(18) 0.3250(17) 0.5660(11) 0.116 Uiso 1 calc R .
H12F H 1.0028(32) 0.2692(5) 0.6370(6) 0.116 Uiso 1 calc R .
C11 C 0.9854(3) 0.1984(2) 0.4486(2) 0.0280(7) Uani 1 d . .
H11A H 1.0756(3) 0.2154(2) 0.4369(2) 0.034 Uiso 1 calc R .
H11B H 1.0094(3) 0.1670(2) 0.5178(2) 0.034 Uiso 1 calc R .

loop_
_atom_type_symbol
_atom_type_description
_atom_type_scat_dispersion_real
_atom_type_scat_dispersion_imag
_atom_type_scat_source
C C 0.0033 0.0016 'International Tables Vol C Tables 4.2.6.8 and 6.1.1.4'
H H 0.0000 0.0000 'International Tables Vol C Tables 4.2.6.8 and 6.1.1.4'
N N 0.0061 0.0033 'International Tables Vol C Tables 4.2.6.8 and 6.1.1.4'
O O 0.0106 0.0060 'International Tables Vol C Tables 4.2.6.8 and 6.1.1.4'
P P 0.1023 0.0942 'International Tables Vol C Tables 4.2.6.8 and 6.1.1.4'
Cl Cl 0.1484 0.1585 'International Tables Vol C Tables 4.2.6.8 and 6.1.1.4'

loop_
_geom_angle_atom_site_label_1
_geom_angle_atom_site_label_2
_geom_angle_atom_site_label_3
_geom_angle
_geom_angle_site_symmetry_1
_geom_angle_site_symmetry_3
_geom_angle_publ_flag
O1 P1 N1 123.82(11) . . y
O1 P1 O2 97.05(10) . . y
N1 P1 O2 92.01(11) . . y
O1 P1 O3 112.45(10) . . y
N1 P1 O3 122.90(11) . . y
O2 P1 O3 90.09(9) . . y
O1 P1 O4 85.34(9) . . y
N1 P1 O4 86.95(10) . . y
O2 P1 O4 177.58(10) . . y
O3 P1 O4 88.65(9) . . y
C21 O3 P1 115.0(2) . . ?
C26 O4 P1 111.6(2) . . ?
C22 C21 O3 124.9(2) . . ?
C22 C21 C26 123.3(3) . . ?
O3 C21 C26 111.7(2) . . ?
C21 C22 C23 117.7(3) . . ?
C21 C22 Cl1 120.0(2) . . ?
C23 C22 Cl1 122.3(2) . . ?
C24 C23 C22 119.7(3) . . ?
C24 C23 Cl2 121.1(2) . . ?
C22 C23 Cl2 119.1(2) . . ?
C23 C24 C25 121.5(3) . . ?
C23 C24 Cl3 119.7(2) . . ?
C25 C24 Cl3 118.8(2) . . ?
C26 C25 C24 118.3(3) . . ?
C26 C25 Cl4 118.8(2) . . ?
C24 C25 Cl4 122.9(2) . . ?
O4 C26 C21 113.0(2) . . ?
O4 C26 C25 127.6(3) . . ?
C21 C26 C25 119.4(3) . . ?
H1 N1 C31 117.1(21) . . ?
H1 N1 P1 111.9(20) . . ?
C31 N1 P1 130.9(2) . . ?
N1 C31 C32 108.6(2) . . ?
N1 C31 C36 112.6(2) . . ?
C32 C31 C36 110.3(2) . . ?
C31 C32 C33 111.6(2) . . ?
C34 C33 C32 111.2(2) . . ?
C33 C34 C35 111.7(2) . . ?
C34 C35 C36 111.6(2) . . ?
C31 C36 C35 110.6(2) . . ?
C13 O2 P1 119.9(2) . . ?
C11 O1 P1 119.8(2) . . ?
O2 C13 C12 112.7(2) . . ?
C122 C12 C11 109.1(3) . . ?
C122 C12 C13 111.0(3) . . ?
C11 C12 C13 108.0(2) . . ?
C122 C12 C121 110.5(3) . . ?
C11 C12 C121 109.1(3) . . ?
C13 C12 C121 109.1(3) . . ?
O1 C11 C12 111.6(2) . . ?

loop_
_geom_bond_atom_site_label_1
_geom_bond_atom_site_label_2
_geom_bond_distance
_geom_bond_site_symmetry_2
_geom_bond_publ_flag
P1 O1 1.593(2) . y
P1 N1 1.619(2) . y
P1 O2 1.622(2) . y
P1 O3 1.657(2) . y
P1 O4 1.784(2) . y
O3 C21 1.365(3) . ?
O4 C26 1.327(3) . ?
C21 C22 1.362(4) . ?
C21 C26 1.381(4) . ?
C22 C23 1.405(4) . ?
C22 Cl1 1.713(3) . ?
C23 C24 1.384(4) . ?
C23 Cl2 1.719(3) . ?
C24 C25 1.394(4) . ?
C24 Cl3 1.721(3) . ?
C25 C26 1.386(4) . ?
C25 Cl4 1.717(3) . ?
N1 H1 0.83(2) . ?
N1 C31 1.471(3) . ?
C31 C32 1.517(4) . ?
C31 C36 1.523(3) . ?
C32 C33 1.522(4) . ?
C33 C34 1.516(4) . ?
C34 C35 1.517(4) . ?
C35 C36 1.527(4) . ?
O2 C13 1.435(3) . ?
O1 C11 1.442(3) . ?
C13 C12 1.523(4) . ?
C12 C122 1.508(5) . ?
C12 C11 1.517(4) . ?
C12 C121 1.536(5) . ?

loop_
_cod_related_entry_id
_cod_related_entry_database
_cod_related_entry_code
1 ChemSpider 30661138
